data_7158277
loop_
_publ_author_name
'Liao, Shengrong'
'Xu, Huayan'
'Yang, Bin'
'Wang, Junfeng'
'Zhou, Xuefeng'
'Lin, Xiuping'
'Liu, Yonghong'

_publ_section_title
;
 Gold-catalyzed oxidation of terminal alkynes to glyoxals and their
 reactions with 2-phenylimidazo[1,2-<i>a</i>]pyridines: one-pot synthesis
 of 1,2-diones.
;
_journal_issue 40
_journal_name_full 'Organic &amp; biomolecular chemistry'
_journal_page_first 8735
_journal_page_last 8739
_journal_paper_doi 10.1039/d1ob01507a
_journal_volume 19
_journal_year 2021
_chemical_formula_moiety 'C22 H16 N2 O2'
_chemical_formula_sum 'C22 H16 N2 O2'
_chemical_formula_weight 340.37
_space_group_crystal_system monoclinic
_space_group_IT_number 14
_space_group_name_Hall '-P 2ybc'
_space_group_name_H-M_alt 'P 1 21/c 1'
_atom_sites_solution_hydrogens geom
_atom_sites_solution_primary dual
_audit_creation_date 2021-07-13
_audit_creation_method
;
Olex2 1.3
(compiled 2020.11.12 svn.r5f609507 for OlexSys, GUI svn.r6272)
;
_audit_update_record
;
2021-07-19 deposited with the CCDC.	2021-09-02 downloaded from the CCDC.
;
_cell_angle_alpha 90
_cell_angle_beta 98.4000(10)
_cell_angle_gamma 90
_cell_formula_units_Z 4
_cell_length_a 19.2136(2)
_cell_length_b 10.69070(10)
_cell_length_c 8.13480(10)
_cell_measurement_reflns_used 6265
_cell_measurement_temperature 110(15)
_cell_measurement_theta_max 74.0890
_cell_measurement_theta_min 6.2220
_cell_volume 1653.02(3)
_computing_cell_refinement 'CrysAlisPro 1.171.39.33c (Rigaku OD, 2017)'
_computing_data_collection 'CrysAlisPro 1.171.39.33c (Rigaku OD, 2017)'
_computing_data_reduction 'CrysAlisPro 1.171.39.33c (Rigaku OD, 2017)'
_computing_molecular_graphics 'Olex2 1.3 (Dolomanov et al., 2009)'
_computing_publication_material 'Olex2 1.3 (Dolomanov et al., 2009)'
_computing_structure_refinement 'SHELXL 2014/7 (Sheldrick, 2015)'
_computing_structure_solution 'SHELXT 2014/5 (Sheldrick, 2014)'
_diffrn_ambient_environment N~2~
_diffrn_ambient_temperature 110(15)
_diffrn_detector 'Pilatus3R 200K-A'
_diffrn_measured_fraction_theta_full 0.996
_diffrn_measured_fraction_theta_max 0.966
_diffrn_measurement_details
;
List of Runs (angles in degrees, time in seconds):

  # Type    Start    End  Width  t~exp~   \w     \q     \k     \f   Frames
#--------------------------------------------------------------------------
  1  \w    -31.00  29.00   0.50    0.50    --    0.00 -82.00 120.00  120
  2  \w     -9.00  30.00   0.50    0.50    --    0.00 -82.00-180.00   78
  3  \w    -17.00   9.00   0.50    0.50    --    0.00 -82.00-150.00   52
  4  \w    -30.00  25.00   0.50    0.50    --    0.00 -82.00 -30.00  110
  5  \w      6.00 126.00   0.50    1.60    --   95.80 -82.00 -60.00  240
  6  \w     81.00 185.00   0.50    1.60    --   95.80  30.00-180.00  208
  7  \w     40.00  92.00   0.50    1.60    --   95.80 -61.00 -60.00  104
  8  \w      6.00  87.00   0.50    1.60    --   95.80 -30.00 -30.00  162
  9  \w    149.00 181.00   0.50    1.60    --   95.80  45.00  30.00   64
 10  \w     10.00  37.00   0.50    1.60    --   95.80 -61.00 -60.00   54
 11  \w     90.00 116.00   0.50    1.60    --   95.80 -61.00-180.00   52
 12  \w    158.00 184.00   0.50    1.60    --   95.80  82.00-180.00   52
 13  \w     73.00 185.00   0.50    1.60    --   95.80  15.00 120.00  224
;
_diffrn_measurement_device 'four-circle diffractometer'
_diffrn_measurement_device_type 'XtaLAB Pro: Kappa single'
_diffrn_measurement_method '\w scans'
_diffrn_orient_matrix_type 'CrysAlisPro convention (1999,Acta A55,543-557)'
_diffrn_orient_matrix_UB_11 -0.0289588000
_diffrn_orient_matrix_UB_12 0.1310280000
_diffrn_orient_matrix_UB_13 0.0302163000
_diffrn_orient_matrix_UB_21 -0.0748018000
_diffrn_orient_matrix_UB_22 -0.0441349000
_diffrn_orient_matrix_UB_23 -0.0701907000
_diffrn_orient_matrix_UB_31 -0.0119040000
_diffrn_orient_matrix_UB_32 -0.0402893000
_diffrn_orient_matrix_UB_33 0.1755830000
_diffrn_radiation_monochromator graphite
_diffrn_radiation_probe x-ray
_diffrn_radiation_type 'Cu K\a'
_diffrn_radiation_wavelength 1.54184
_diffrn_reflns_av_R_equivalents 0.0282
_diffrn_reflns_av_unetI/netI 0.0326
_diffrn_reflns_Laue_measured_fraction_full 0.996
_diffrn_reflns_Laue_measured_fraction_max 0.966
_diffrn_reflns_limit_h_max 23
_diffrn_reflns_limit_h_min -23
_diffrn_reflns_limit_k_max 13
_diffrn_reflns_limit_k_min -7
_diffrn_reflns_limit_l_max 9
_diffrn_reflns_limit_l_min -5
_diffrn_reflns_number 8977
_diffrn_reflns_point_group_measured_fraction_full 0.996
_diffrn_reflns_point_group_measured_fraction_max 0.966
_diffrn_reflns_theta_full 67.684
_diffrn_reflns_theta_max 74.392
_diffrn_reflns_theta_min 4.653
_diffrn_source 'Rotating-anode X-ray tube'
_diffrn_source_type 'MicroMax 007 (Cu) X-ray Source'
_exptl_absorpt_coefficient_mu 0.712
_exptl_absorpt_correction_T_max 1.00000
_exptl_absorpt_correction_T_min 0.72604
_exptl_absorpt_correction_type multi-scan
_exptl_absorpt_process_details
;
CrysAlisPro 1.171.39.33c (Rigaku Oxford Diffraction, 2017)
Empirical absorption correction using spherical harmonics,
 implemented in SCALE3 ABSPACK scaling algorithm.
;
_exptl_crystal_colour 'clear light colourless'
_exptl_crystal_colour_lustre clear
_exptl_crystal_colour_modifier light
_exptl_crystal_colour_primary colourless
_exptl_crystal_density_diffrn 1.368
_exptl_crystal_description block
_exptl_crystal_F_000 712
_exptl_crystal_size_max 0.07
_exptl_crystal_size_mid 0.06
_exptl_crystal_size_min 0.04
_refine_diff_density_max 0.168
_refine_diff_density_min -0.237
_refine_diff_density_rms 0.046
_refine_ls_extinction_method none
_refine_ls_goodness_of_fit_ref 1.068
_refine_ls_hydrogen_treatment constr
_refine_ls_matrix_type full
_refine_ls_number_parameters 236
_refine_ls_number_reflns 3264
_refine_ls_number_restraints 0
_refine_ls_restrained_S_all 1.068
_refine_ls_R_factor_all 0.0421
_refine_ls_R_factor_gt 0.0392
_refine_ls_shift/su_max 0.000
_refine_ls_shift/su_mean 0.000
_refine_ls_structure_factor_coef Fsqd
_refine_ls_weighting_details 'w=1/[\s^2^(Fo^2^)+(0.0590P)^2^+0.5099P] where P=(Fo^2^+2Fc^2^)/3'
_refine_ls_weighting_scheme calc
_refine_ls_wR_factor_gt 0.1096
_refine_ls_wR_factor_ref 0.1121
_reflns_Friedel_coverage 0.000
_reflns_number_gt 2978
_reflns_number_total 3264
_reflns_threshold_expression 'I > 2\s(I)'
_cod_data_source_file d1ob01507a2.cif
_cod_data_source_block liaoshengrong_lsr4-197-1_collect
_cod_depositor_comments 'Adding full bibliography for 7158277.cif.'
_cod_database_code 7158277
_shelx_shelxl_version_number 2014/7
_chemical_oxdiff_formula 'C92 H64 N4 O8 '
_shelx_space_group_comment
;
The symmetry employed for this shelxl refinement is uniquely defined
by the following loop, which should always be used as a source of
symmetry information in preference to the above space-group names.
They are only intended as comments.
;
_shelx_estimated_absorpt_t_max 0.972
_shelx_estimated_absorpt_t_min 0.952
_reflns_odcompleteness_completeness 99.62
_reflns_odcompleteness_iscentric 1
_reflns_odcompleteness_theta 66.97
_olex2_refinement_description
;
1. Fixed Uiso
 At 1.2 times of:
  All C(H) groups
 At 1.5 times of:
  All C(H,H,H) groups
2.a Aromatic/amide H refined with riding coordinates:
 C5(H5), C21(H21), C9(H9), C13(H13), C17(H17), C4(H4), C3(H3), C10(H10),
 C2(H2), C11(H11), C12(H12), C20(H20), C18(H18)
2.b Idealised Me refined as rotating group:
 C22(H22A,H22B,H22C)
;
_olex2_submission_special_instructions 'No special instructions were received'
_oxdiff_exptl_absorpt_empirical_details
;
Empirical correction (ABSPACK) includes:
- Absorption correction using spherical harmonics
- Frame scaling
;
_oxdiff_exptl_absorpt_empirical_full_max 1.457
_oxdiff_exptl_absorpt_empirical_full_min 0.841

loop_
_space_group_symop_operation_xyz
'x, y, z'
'-x, y+1/2, -z+1/2'
'-x, -y, -z'
'x, -y-1/2, z-1/2'

loop_
_atom_site_label
_atom_site_type_symbol
_atom_site_fract_x
_atom_site_fract_y
_atom_site_fract_z
_atom_site_U_iso_or_equiv
_atom_site_adp_type
_atom_site_occupancy
_atom_site_site_symmetry_order
_atom_site_calc_flag
_atom_site_refinement_flags_posn
_atom_site_refinement_flags_adp
_atom_site_refinement_flags_occupancy
_atom_site_disorder_assembly
_atom_site_disorder_group
O2 O 0.74259(5) 0.17581(9) 0.25991(12) 0.0303(2) Uani 1 1 d . . . . .
O1 O 0.72641(5) 0.44727(9) 0.11342(12) 0.0317(2) Uani 1 1 d . . . . .
N2 N 0.86393(5) 0.23050(10) 0.50480(13) 0.0232(2) Uani 1 1 d . . . . .
N1 N 0.90166(6) 0.42075(10) 0.59931(13) 0.0262(3) Uani 1 1 d . . . . .
C6 C 0.81626(6) 0.31903(12) 0.42585(15) 0.0232(3) Uani 1 1 d . . . . .
C16 C 0.63368(6) 0.38810(12) 0.26148(15) 0.0243(3) Uani 1 1 d . . . . .
C8 C 0.81469(7) 0.56173(12) 0.45176(15) 0.0248(3) Uani 1 1 d . . . . .
C7 C 0.84225(6) 0.43469(12) 0.48972(15) 0.0238(3) Uani 1 1 d . . . . .
C1 C 0.91415(6) 0.29715(13) 0.60931(16) 0.0250(3) Uani 1 1 d . . . . .
C15 C 0.70689(7) 0.38348(12) 0.22213(15) 0.0247(3) Uani 1 1 d . . . . .
C5 C 0.86666(7) 0.10300(12) 0.49121(16) 0.0257(3) Uani 1 1 d . . . . .
H5 H 0.8330 0.0601 0.4187 0.031 Uiso 1 1 calc R U . . .
C14 C 0.75664(6) 0.28357(12) 0.30714(15) 0.0241(3) Uani 1 1 d . . . . .
C21 C 0.58780(7) 0.47833(13) 0.18412(16) 0.0282(3) Uani 1 1 d . . . . .
H21 H 0.6035 0.5352 0.1112 0.034 Uiso 1 1 calc R U . . .
C9 C 0.74706(7) 0.59618(13) 0.47614(16) 0.0271(3) Uani 1 1 d . . . . .
H9 H 0.7174 0.5376 0.5143 0.033 Uiso 1 1 calc R U . . .
C13 C 0.85903(7) 0.65154(13) 0.39746(16) 0.0279(3) Uani 1 1 d . . . . .
H13 H 0.9049 0.6302 0.3852 0.034 Uiso 1 1 calc R U . . .
C17 C 0.60982(7) 0.30590(13) 0.37411(17) 0.0283(3) Uani 1 1 d . . . . .
H17 H 0.6402 0.2466 0.4287 0.034 Uiso 1 1 calc R U . . .
C4 C 0.91967(7) 0.04041(13) 0.58614(17) 0.0289(3) Uani 1 1 d . . . . .
H4 H 0.9222 -0.0462 0.5776 0.035 Uiso 1 1 calc R U . . .
C3 C 0.97089(7) 0.10438(14) 0.69731(17) 0.0301(3) Uani 1 1 d . . . . .
H3 H 1.0064 0.0600 0.7623 0.036 Uiso 1 1 calc R U . . .
C10 C 0.72392(7) 0.71788(13) 0.44349(17) 0.0299(3) Uani 1 1 d . . . . .
H10 H 0.6788 0.7406 0.4606 0.036 Uiso 1 1 calc R U . . .
C2 C 0.96806(7) 0.23179(13) 0.70903(17) 0.0284(3) Uani 1 1 d . . . . .
H2 H 1.0014 0.2747 0.7822 0.034 Uiso 1 1 calc R U . . .
C11 C 0.76732(7) 0.80569(13) 0.38568(17) 0.0303(3) Uani 1 1 d . . . . .
H11 H 0.7513 0.8868 0.3629 0.036 Uiso 1 1 calc R U . . .
C12 C 0.83512(7) 0.77205(13) 0.36173(17) 0.0297(3) Uani 1 1 d . . . . .
H12 H 0.8643 0.8305 0.3217 0.036 Uiso 1 1 calc R U . . .
C19 C 0.49414(7) 0.40015(13) 0.32416(17) 0.0291(3) Uani 1 1 d . . . . .
C20 C 0.51913(7) 0.48379(14) 0.21519(17) 0.0305(3) Uani 1 1 d . . . . .
H20 H 0.4890 0.5444 0.1625 0.037 Uiso 1 1 calc R U . . .
C18 C 0.54055(7) 0.31265(13) 0.40476(18) 0.0305(3) Uani 1 1 d . . . . .
H18 H 0.5251 0.2577 0.4804 0.037 Uiso 1 1 calc R U . . .
C22 C 0.41829(7) 0.40435(16) 0.35277(19) 0.0378(4) Uani 1 1 d . . . . .
H22A H 0.3954 0.4750 0.2954 0.057 Uiso 1 1 calc R U . . .
H22B H 0.4163 0.4119 0.4696 0.057 Uiso 1 1 calc R U . . .
H22C H 0.3949 0.3289 0.3115 0.057 Uiso 1 1 calc R U . . .

loop_
_atom_site_aniso_label
_atom_site_aniso_U_11
_atom_site_aniso_U_22
_atom_site_aniso_U_33
_atom_site_aniso_U_23
_atom_site_aniso_U_13
_atom_site_aniso_U_12
O2 0.0279(5) 0.0305(5) 0.0323(5) -0.0063(4) 0.0034(4) -0.0001(4)
O1 0.0284(5) 0.0409(6) 0.0273(5) 0.0054(4) 0.0089(4) -0.0010(4)
N2 0.0204(5) 0.0283(5) 0.0221(5) -0.0004(4) 0.0072(4) -0.0006(4)
N1 0.0242(5) 0.0301(6) 0.0244(6) 0.0005(4) 0.0046(4) -0.0016(4)
C6 0.0207(6) 0.0283(6) 0.0214(6) 0.0011(5) 0.0061(5) 0.0011(5)
C16 0.0232(6) 0.0288(6) 0.0211(6) -0.0016(5) 0.0044(5) -0.0011(5)
C8 0.0263(6) 0.0276(6) 0.0208(6) -0.0021(5) 0.0048(5) -0.0016(5)
C7 0.0221(6) 0.0300(6) 0.0206(6) -0.0002(5) 0.0074(5) -0.0016(5)
C1 0.0223(6) 0.0315(7) 0.0222(6) 0.0005(5) 0.0063(5) -0.0019(5)
C15 0.0252(6) 0.0293(6) 0.0198(6) -0.0035(5) 0.0042(5) -0.0019(5)
C5 0.0253(6) 0.0279(6) 0.0256(6) -0.0009(5) 0.0093(5) 0.0002(5)
C14 0.0225(6) 0.0298(6) 0.0215(6) -0.0016(5) 0.0085(5) -0.0007(5)
C21 0.0284(6) 0.0314(7) 0.0249(6) 0.0027(5) 0.0049(5) 0.0007(5)
C9 0.0264(6) 0.0302(7) 0.0258(6) -0.0006(5) 0.0072(5) -0.0023(5)
C13 0.0274(6) 0.0312(7) 0.0266(7) -0.0017(5) 0.0084(5) -0.0013(5)
C17 0.0278(6) 0.0302(7) 0.0277(7) 0.0019(5) 0.0066(5) 0.0018(5)
C4 0.0285(6) 0.0302(7) 0.0297(7) 0.0023(5) 0.0097(5) 0.0033(5)
C3 0.0242(6) 0.0386(7) 0.0283(7) 0.0054(6) 0.0069(5) 0.0041(5)
C10 0.0271(6) 0.0327(7) 0.0306(7) -0.0026(5) 0.0070(5) 0.0025(5)
C2 0.0217(6) 0.0379(7) 0.0259(7) 0.0027(5) 0.0046(5) -0.0019(5)
C11 0.0345(7) 0.0278(6) 0.0289(7) -0.0011(5) 0.0055(5) 0.0010(5)
C12 0.0335(7) 0.0296(7) 0.0272(7) -0.0001(5) 0.0083(5) -0.0046(5)
C19 0.0246(6) 0.0345(7) 0.0289(7) -0.0078(5) 0.0060(5) -0.0022(5)
C20 0.0277(7) 0.0350(7) 0.0286(7) -0.0011(6) 0.0032(5) 0.0048(5)
C18 0.0305(7) 0.0318(7) 0.0312(7) 0.0006(6) 0.0120(5) -0.0033(5)
C22 0.0266(7) 0.0493(9) 0.0389(8) -0.0089(7) 0.0093(6) -0.0033(6)

loop_
_atom_type_symbol
_atom_type_description
_atom_type_scat_dispersion_real
_atom_type_scat_dispersion_imag
_atom_type_scat_source
C C 0.0181 0.0091 'International Tables Vol C Tables 4.2.6.8 and 6.1.1.4'
H H 0.0000 0.0000 'International Tables Vol C Tables 4.2.6.8 and 6.1.1.4'
N N 0.0311 0.0180 'International Tables Vol C Tables 4.2.6.8 and 6.1.1.4'
O O 0.0492 0.0322 'International Tables Vol C Tables 4.2.6.8 and 6.1.1.4'

loop_
_geom_angle_atom_site_label_1
_geom_angle_atom_site_label_2
_geom_angle_atom_site_label_3
_geom_angle
_geom_angle_site_symmetry_1
_geom_angle_site_symmetry_3
_geom_angle_publ_flag
C1 N2 C6 106.43(10) . . ?
C5 N2 C6 131.58(11) . . ?
C5 N2 C1 121.99(11) . . ?
C1 N1 C7 105.96(11) . . ?
N2 C6 C14 122.12(11) . . ?
C7 C6 N2 104.54(11) . . ?
C7 C6 C14 133.33(12) . . ?
C21 C16 C15 118.77(11) . . ?
C21 C16 C17 119.07(12) . . ?
C17 C16 C15 122.15(12) . . ?
C9 C8 C7 121.87(11) . . ?
C9 C8 C13 119.21(12) . . ?
C13 C8 C7 118.84(11) . . ?
N1 C7 C6 111.57(11) . . ?
N1 C7 C8 118.90(11) . . ?
C6 C7 C8 129.52(11) . . ?
N2 C1 C2 119.14(12) . . ?
N1 C1 N2 111.49(11) . . ?
N1 C1 C2 129.37(12) . . ?
O1 C15 C16 122.57(12) . . ?
O1 C15 C14 118.73(11) . . ?
C16 C15 C14 118.28(10) . . ?
N2 C5 H5 120.7 . . ?
C4 C5 N2 118.56(12) . . ?
C4 C5 H5 120.7 . . ?
O2 C14 C6 124.97(12) . . ?
O2 C14 C15 114.71(11) . . ?
C6 C14 C15 120.25(11) . . ?
C16 C21 H21 119.8 . . ?
C20 C21 C16 120.34(12) . . ?
C20 C21 H21 119.8 . . ?
C8 C9 H9 120.0 . . ?
C10 C9 C8 120.01(12) . . ?
C10 C9 H9 120.0 . . ?
C8 C13 H13 119.8 . . ?
C12 C13 C8 120.45(12) . . ?
C12 C13 H13 119.8 . . ?
C16 C17 H17 120.0 . . ?
C18 C17 C16 120.00(12) . . ?
C18 C17 H17 120.0 . . ?
C5 C4 H4 119.4 . . ?
C5 C4 C3 121.27(13) . . ?
C3 C4 H4 119.4 . . ?
C4 C3 H3 120.1 . . ?
C2 C3 C4 119.75(13) . . ?
C2 C3 H3 120.1 . . ?
C9 C10 H10 119.7 . . ?
C11 C10 C9 120.62(12) . . ?
C11 C10 H10 119.7 . . ?
C1 C2 H2 120.4 . . ?
C3 C2 C1 119.26(13) . . ?
C3 C2 H2 120.4 . . ?
C10 C11 H11 120.2 . . ?
C10 C11 C12 119.68(13) . . ?
C12 C11 H11 120.2 . . ?
C13 C12 C11 119.98(12) . . ?
C13 C12 H12 120.0 . . ?
C11 C12 H12 120.0 . . ?
C20 C19 C22 120.62(13) . . ?
C18 C19 C20 118.40(12) . . ?
C18 C19 C22 120.99(13) . . ?
C21 C20 C19 121.12(13) . . ?
C21 C20 H20 119.4 . . ?
C19 C20 H20 119.4 . . ?
C17 C18 H18 119.5 . . ?
C19 C18 C17 121.02(12) . . ?
C19 C18 H18 119.5 . . ?
C19 C22 H22A 109.5 . . ?
C19 C22 H22B 109.5 . . ?
C19 C22 H22C 109.5 . . ?
H22A C22 H22B 109.5 . . ?
H22A C22 H22C 109.5 . . ?
H22B C22 H22C 109.5 . . ?

loop_
_geom_bond_atom_site_label_1
_geom_bond_atom_site_label_2
_geom_bond_distance
_geom_bond_site_symmetry_2
_geom_bond_publ_flag
O2 C14 1.2318(16) . ?
O1 C15 1.2184(16) . ?
N2 C6 1.4054(16) . ?
N2 C1 1.3863(16) . ?
N2 C5 1.3691(17) . ?
N1 C7 1.3500(17) . ?
N1 C1 1.3433(17) . ?
C6 C7 1.4044(17) . ?
C6 C14 1.4371(17) . ?
C16 C15 1.4882(17) . ?
C16 C21 1.3933(18) . ?
C16 C17 1.3946(18) . ?
C8 C7 1.4740(18) . ?
C8 C9 1.3925(18) . ?
C8 C13 1.3973(18) . ?
C1 C2 1.4049(18) . ?
C15 C14 1.5296(18) . ?
C5 H5 0.9300 . ?
C5 C4 1.3608(19) . ?
C21 H21 0.9300 . ?
C21 C20 1.3805(19) . ?
C9 H9 0.9300 . ?
C9 C10 1.3879(19) . ?
C13 H13 0.9300 . ?
C13 C12 1.3844(19) . ?
C17 H17 0.9300 . ?
C17 C18 1.3913(19) . ?
C4 H4 0.9300 . ?
C4 C3 1.412(2) . ?
C3 H3 0.9300 . ?
C3 C2 1.367(2) . ?
C10 H10 0.9300 . ?
C10 C11 1.3828(19) . ?
C2 H2 0.9300 . ?
C11 H11 0.9300 . ?
C11 C12 1.3922(19) . ?
C12 H12 0.9300 . ?
C19 C20 1.393(2) . ?
C19 C18 1.389(2) . ?
C19 C22 1.5097(18) . ?
C20 H20 0.9300 . ?
C18 H18 0.9300 . ?
C22 H22A 0.9600 . ?
C22 H22B 0.9600 . ?
C22 H22C 0.9600 . ?

loop_
_geom_torsion_atom_site_label_1
_geom_torsion_atom_site_label_2
_geom_torsion_atom_site_label_3
_geom_torsion_atom_site_label_4
_geom_torsion
_geom_torsion_site_symmetry_1
_geom_torsion_site_symmetry_2
_geom_torsion_site_symmetry_3
_geom_torsion_site_symmetry_4
_geom_torsion_publ_flag
O1 C15 C14 O2 -102.53(14) . . . . ?
O1 C15 C14 C6 74.56(15) . . . . ?
N2 C6 C7 N1 0.33(13) . . . . ?
N2 C6 C7 C8 179.33(12) . . . . ?
N2 C6 C14 O2 -2.18(19) . . . . ?
N2 C6 C14 C15 -178.94(10) . . . . ?
N2 C1 C2 C3 1.83(18) . . . . ?
N2 C5 C4 C3 0.30(18) . . . . ?
N1 C1 C2 C3 -179.37(12) . . . . ?
C6 N2 C1 N1 -0.83(13) . . . . ?
C6 N2 C1 C2 178.18(11) . . . . ?
C6 N2 C5 C4 -179.42(12) . . . . ?
C16 C15 C14 O2 70.21(15) . . . . ?
C16 C15 C14 C6 -112.71(13) . . . . ?
C16 C21 C20 C19 0.2(2) . . . . ?
C16 C17 C18 C19 0.3(2) . . . . ?
C8 C9 C10 C11 0.4(2) . . . . ?
C8 C13 C12 C11 2.4(2) . . . . ?
C7 N1 C1 N2 1.02(14) . . . . ?
C7 N1 C1 C2 -177.86(13) . . . . ?
C7 C6 C14 O2 177.25(12) . . . . ?
C7 C6 C14 C15 0.5(2) . . . . ?
C7 C8 C9 C10 178.07(12) . . . . ?
C7 C8 C13 C12 -179.56(12) . . . . ?
C1 N2 C6 C7 0.29(12) . . . . ?
C1 N2 C6 C14 179.85(11) . . . . ?
C1 N2 C5 C4 1.35(17) . . . . ?
C1 N1 C7 C6 -0.83(14) . . . . ?
C1 N1 C7 C8 -179.95(11) . . . . ?
C15 C16 C21 C20 178.73(12) . . . . ?
C15 C16 C17 C18 -178.97(12) . . . . ?
C5 N2 C6 C7 -179.03(12) . . . . ?
C5 N2 C6 C14 0.53(19) . . . . ?
C5 N2 C1 N1 178.57(10) . . . . ?
C5 N2 C1 C2 -2.42(17) . . . . ?
C5 C4 C3 C2 -0.83(19) . . . . ?
C14 C6 C7 N1 -179.16(12) . . . . ?
C14 C6 C7 C8 -0.2(2) . . . . ?
C21 C16 C15 O1 -7.24(19) . . . . ?
C21 C16 C15 C14 -179.68(11) . . . . ?
C21 C16 C17 C18 1.6(2) . . . . ?
C9 C8 C7 N1 -122.23(13) . . . . ?
C9 C8 C7 C6 58.83(19) . . . . ?
C9 C8 C13 C12 -2.6(2) . . . . ?
C9 C10 C11 C12 -0.7(2) . . . . ?
C13 C8 C7 N1 54.60(16) . . . . ?
C13 C8 C7 C6 -124.34(14) . . . . ?
C13 C8 C9 C10 1.25(19) . . . . ?
C17 C16 C15 O1 173.33(13) . . . . ?
C17 C16 C15 C14 0.88(18) . . . . ?
C17 C16 C21 C20 -1.8(2) . . . . ?
C4 C3 C2 C1 -0.26(19) . . . . ?
C10 C11 C12 C13 -0.7(2) . . . . ?
C20 C19 C18 C17 -1.9(2) . . . . ?
C18 C19 C20 C21 1.7(2) . . . . ?
C22 C19 C20 C21 -177.97(13) . . . . ?
C22 C19 C18 C17 177.76(13) . . . . ?
